data_2242498
loop_
_publ_author_name
'Lin, Jie-Shuang'
'Zhang, Bing-Guang'

_publ_section_title
;
 Crystal structure of a heterometallic coordination polymer:
 <i>catena</i>-poly[[[tetraaquacobalt(II)]-\m-pyridine-2,6-dicarboxylato-calcium(II)-\m-pyridine-2,6-dicarboxylato]
 dihydrate]
;
_journal_coeditor_code XU5921
_journal_issue 6
_journal_name_full 'Acta Crystallographica Section E'
_journal_page_first 808
_journal_page_last 811
_journal_paper_doi 10.1107/S2056989018007120
_journal_volume 74
_journal_year 2018
_chemical_formula_iupac '[Ca Co (C7 H3 N1 O4)2 (H2 O1)4], 2H2 O'
_chemical_formula_moiety 'C14 H14 Ca Co N2 O12, 2(H2 O)'
_chemical_formula_sum 'C14 H18 Ca Co N2 O14'
_chemical_formula_weight 537.31
_chemical_name_systematic
;
<i>catena</i>-Poly[[[tetraaquacobalt(II)]-\m-pyridine-2,6-dicarboxylato-\
calcium(II)-\m-pyridine-2,6-dicarboxylato] dihydrate]
;
_space_group_IT_number 2
_symmetry_cell_setting triclinic
_symmetry_space_group_name_Hall '-P 1'
_symmetry_space_group_name_H-M 'P -1'
_atom_sites_solution_hydrogens mixed
_atom_sites_solution_primary direct
_atom_sites_solution_secondary difmap
_audit_creation_method SHELXL-97
_cell_angle_alpha 80.6830(10)
_cell_angle_beta 73.6020(10)
_cell_angle_gamma 89.5680(10)
_cell_formula_units_Z 2
_cell_length_a 8.6299(8)
_cell_length_b 8.7781(8)
_cell_length_c 14.0726(12)
_cell_measurement_reflns_used 5842
_cell_measurement_temperature 296(2)
_cell_measurement_theta_max 27.72
_cell_measurement_theta_min 2.35
_cell_volume 1008.38(16)
_computing_cell_refinement
;
SAINT (Bruker, 2009)
;
_computing_data_collection
;
APEX2 (Bruker, 2009)
;
_computing_data_reduction
;
SAINT (Bruker, 2009)
;
_computing_molecular_graphics
;
SHELXTL97 (Sheldrick, 2008) and Mercury (Macrae <i>et al.</i>,
2008)
;
_computing_publication_material
;
SHELXTL (Sheldrick, 2008) and publCIF (Westrip, 2010)
;
_computing_structure_refinement
;
SHELXL2014 (Sheldrick, 2015)
;
_computing_structure_solution
;
SHELXS97 (Sheldrick, 2008)
;
_diffrn_ambient_temperature 296(2)
_diffrn_measured_fraction_theta_full 0.995
_diffrn_measured_fraction_theta_max 0.995
_diffrn_measurement_device_type 'Bruker SMART CCD'
_diffrn_measurement_method '\f and \w scans'
_diffrn_radiation_monochromator graphite
_diffrn_radiation_source 'fine-focus sealed tube'
_diffrn_radiation_type MoK\a
_diffrn_radiation_wavelength 0.71073
_diffrn_reflns_av_R_equivalents 0.0120
_diffrn_reflns_av_sigmaI/netI 0.0173
_diffrn_reflns_limit_h_max 10
_diffrn_reflns_limit_h_min -10
_diffrn_reflns_limit_k_max 9
_diffrn_reflns_limit_k_min -10
_diffrn_reflns_limit_l_max 16
_diffrn_reflns_limit_l_min -16
_diffrn_reflns_number 7052
_diffrn_reflns_theta_full 25.00
_diffrn_reflns_theta_max 25.00
_diffrn_reflns_theta_min 2.58
_exptl_absorpt_coefficient_mu 1.183
_exptl_absorpt_correction_type none
_exptl_crystal_colour purple
_exptl_crystal_density_diffrn 1.770
_exptl_crystal_density_method 'not measured'
_exptl_crystal_description block
_exptl_crystal_F_000 550
_exptl_crystal_size_max 0.35
_exptl_crystal_size_mid 0.33
_exptl_crystal_size_min 0.33
_refine_diff_density_max 0.441
_refine_diff_density_min -0.487
_refine_ls_extinction_coef 0.0300(14)
_refine_ls_extinction_expression Fc^*^=kFc[1+0.001xFc^2^\l^3^/sin(2\q)]^-1/4^
_refine_ls_extinction_method
;
SHELXL2014 (Sheldrick, 2015)
;
_refine_ls_goodness_of_fit_ref 1.010
_refine_ls_hydrogen_treatment mixed
_refine_ls_matrix_type full
_refine_ls_number_parameters 326
_refine_ls_number_reflns 3537
_refine_ls_number_restraints 18
_refine_ls_restrained_S_all 1.009
_refine_ls_R_factor_all 0.0246
_refine_ls_R_factor_gt 0.0229
_refine_ls_shift/su_max 0.001
_refine_ls_shift/su_mean 0.000
_refine_ls_structure_factor_coef Fsqd
_refine_ls_weighting_details 'calc w=1/[\s^2^(Fo^2^)+(0.0385P)^2^+0.4728P] where P=(Fo^2^+2Fc^2^)/3'
_refine_ls_weighting_scheme calc
_refine_ls_wR_factor_gt 0.0633
_refine_ls_wR_factor_ref 0.0643
_reflns_number_gt 3342
_reflns_number_total 3537
_reflns_threshold_expression >2sigma(I)
_cod_data_source_file xu5921sup1.cif
_cod_data_source_block 1
_cod_database_code 2242498

loop_
_symmetry_equiv_pos_as_xyz
'x, y, z'
'-x, -y, -z'

loop_
_atom_site_type_symbol
_atom_site_label
_atom_site_fract_x
_atom_site_fract_y
_atom_site_fract_z
_atom_site_U_iso_or_equiv
_atom_site_adp_type
_atom_site_calc_flag
_atom_site_refinement_flags
_atom_site_occupancy
_atom_site_symmetry_multiplicity
Co Co1 0.39269(3) 0.14153(3) 0.252249(15) 0.02155(10) Uani d . 1 1
Ca Ca1 0.86691(4) -0.38042(3) 0.24956(2) 0.01922(10) Uani d . 1 1
O O1 0.24638(15) 0.02836(14) 0.18004(9) 0.0291(3) Uani d . 1 1
O O2 0.20443(16) 0.02565(16) 0.03080(10) 0.0364(3) Uani d . 1 1
O O3 0.55173(16) 0.32701(14) 0.25445(9) 0.0301(3) Uani d . 1 1
O O4 0.73160(16) 0.50764(15) 0.15426(11) 0.0351(3) Uani d . 1 1
O O5 0.19108(15) 0.25552(15) 0.33569(9) 0.0308(3) Uani d . 1 1
O O6 0.02552(14) 0.25623(14) 0.48985(9) 0.0297(3) Uani d . 1 1
O O7 0.57745(15) -0.03428(14) 0.24055(9) 0.0295(3) Uani d . 1 1
O O8 0.63798(15) -0.25231(14) 0.32698(10) 0.0325(3) Uani d . 1 1
N N1 0.47499(16) 0.24083(15) 0.10671(10) 0.0192(3) Uani d . 1 1
N N2 0.33969(16) 0.01759(15) 0.39227(10) 0.0192(3) Uani d . 1 1
C C1 0.42012(19) 0.18591(18) 0.03843(12) 0.0200(3) Uani d . 1 1
C C2 0.4907(2) 0.23423(19) -0.06355(12) 0.0247(4) Uani d . 1 1
H H2A 0.4515 0.1975 -0.1111 0.030 Uiso calc R 1 1
C C3 0.6221(2) 0.3394(2) -0.09255(13) 0.0280(4) Uani d . 1 1
H H3A 0.6739 0.3713 -0.1604 0.034 Uiso calc R 1 1
C C4 0.6763(2) 0.3971(2) -0.02081(13) 0.0263(4) Uani d . 1 1
H H4A 0.7631 0.4685 -0.0397 0.032 Uiso calc R 1 1
C C5 0.59765(19) 0.34531(18) 0.07952(12) 0.0209(3) Uani d . 1 1
C C6 0.27915(19) 0.06991(19) 0.08568(12) 0.0226(3) Uani d . 1 1
C C7 0.6325(2) 0.39819(19) 0.16942(13) 0.0237(4) Uani d . 1 1
C C8 0.22421(19) 0.06489(18) 0.46591(12) 0.0194(3) Uani d . 1 1
C C9 0.1926(2) -0.0107(2) 0.56454(12) 0.0236(4) Uani d . 1 1
H H9A 0.1131 0.0227 0.6159 0.028 Uiso calc R 1 1
C C10 0.2824(2) -0.13715(19) 0.58450(12) 0.0251(4) Uani d . 1 1
H H10A 0.2628 -0.1901 0.6498 0.030 Uiso calc R 1 1
C C11 0.4018(2) -0.18510(19) 0.50709(12) 0.0232(3) Uani d . 1 1
H H11A 0.4627 -0.2698 0.5197 0.028 Uiso calc R 1 1
C C12 0.42759(19) -0.10363(18) 0.41099(12) 0.0200(3) Uani d . 1 1
C C13 0.13795(19) 0.20400(19) 0.42944(12) 0.0216(3) Uani d . 1 1
C C14 0.55835(19) -0.13350(19) 0.31863(12) 0.0222(3) Uani d . 1 1
O OW1 0.95691(18) -0.19898(17) 0.10151(11) 0.0404(3) Uani d D 1 1
O OW2 1.02789(16) -0.59450(15) 0.21033(10) 0.0319(3) Uani d D 1 1
O OW3 1.06339(17) -0.23885(16) 0.29216(10) 0.0354(3) Uani d D 1 1
O OW4 0.84002(17) -0.51094(15) 0.41287(9) 0.0325(3) Uani d D 1 1
O OW5 0.6149(3) -0.4991(2) 0.59299(15) 0.0782(7) Uani d D 1 1
O OW6 0.8857(2) -0.8525(2) 0.16230(15) 0.0604(5) Uani d D 1 1
H HW1A 1.039(2) -0.139(3) 0.080(2) 0.091 Uiso d D 1 1
H HW4A 0.902(3) -0.577(3) 0.430(2) 0.091 Uiso d D 1 1
H HW3A 1.126(3) -0.163(2) 0.2603(17) 0.091 Uiso d D 1 1
H HW4B 0.771(3) -0.499(3) 0.4666(13) 0.091 Uiso d D 1 1
H HW3B 1.060(4) -0.247(3) 0.3528(8) 0.091 Uiso d D 1 1
H HW1B 0.898(3) -0.168(3) 0.0638(19) 0.091 Uiso d D 1 1
H HW2A 0.985(4) -0.668(2) 0.192(2) 0.091 Uiso d D 1 1
H HW2B 1.072(3) -0.639(3) 0.2531(18) 0.091 Uiso d D 1 1
H HW6A 0.7978(18) -0.902(3) 0.172(2) 0.091 Uiso d D 1 1
H HW5B 0.596(4) -0.447(3) 0.6408(17) 0.091 Uiso d D 1 1
H HW6B 0.958(2) -0.907(3) 0.134(2) 0.091 Uiso d D 1 1
H HW5A 0.539(3) -0.569(3) 0.613(2) 0.091 Uiso d D 1 1

loop_
_atom_site_aniso_label
_atom_site_aniso_U_11
_atom_site_aniso_U_22
_atom_site_aniso_U_33
_atom_site_aniso_U_12
_atom_site_aniso_U_13
_atom_site_aniso_U_23
Co1 0.02474(14) 0.02310(14) 0.01634(14) 0.00250(9) -0.00629(9) -0.00120(9)
Ca1 0.01825(18) 0.01797(18) 0.02199(19) 0.00136(13) -0.00637(13) -0.00374(13)
O1 0.0303(7) 0.0314(7) 0.0239(6) -0.0101(5) -0.0077(5) 0.0011(5)
O2 0.0394(7) 0.0394(8) 0.0349(7) -0.0162(6) -0.0220(6) 0.0022(6)
O3 0.0390(7) 0.0304(7) 0.0253(7) -0.0001(6) -0.0148(6) -0.0069(5)
O4 0.0356(7) 0.0294(7) 0.0482(8) -0.0055(6) -0.0228(6) -0.0095(6)
O5 0.0333(7) 0.0340(7) 0.0240(6) 0.0140(6) -0.0087(5) -0.0014(5)
O6 0.0273(6) 0.0335(7) 0.0293(7) 0.0119(5) -0.0074(5) -0.0094(5)
O7 0.0306(7) 0.0314(7) 0.0226(6) 0.0071(5) -0.0027(5) -0.0022(5)
O8 0.0291(7) 0.0267(7) 0.0385(7) 0.0121(5) -0.0044(6) -0.0060(6)
N1 0.0195(7) 0.0200(7) 0.0191(7) 0.0001(5) -0.0077(5) -0.0025(5)
N2 0.0193(7) 0.0200(7) 0.0193(7) 0.0026(5) -0.0068(5) -0.0038(5)
C1 0.0203(8) 0.0204(8) 0.0210(8) 0.0017(6) -0.0089(6) -0.0035(6)
C2 0.0296(9) 0.0265(9) 0.0205(8) 0.0037(7) -0.0098(7) -0.0059(7)
C3 0.0274(9) 0.0317(10) 0.0199(8) 0.0013(7) -0.0005(7) -0.0008(7)
C4 0.0204(8) 0.0240(9) 0.0314(9) -0.0025(7) -0.0042(7) -0.0014(7)
C5 0.0181(8) 0.0191(8) 0.0265(8) 0.0016(6) -0.0086(6) -0.0034(6)
C6 0.0212(8) 0.0206(8) 0.0276(9) 0.0003(7) -0.0096(7) -0.0033(7)
C7 0.0227(8) 0.0212(8) 0.0328(10) 0.0056(7) -0.0152(7) -0.0079(7)
C8 0.0178(7) 0.0214(8) 0.0206(8) 0.0005(6) -0.0067(6) -0.0059(6)
C9 0.0230(8) 0.0276(9) 0.0198(8) 0.0004(7) -0.0046(7) -0.0051(7)
C10 0.0296(9) 0.0252(9) 0.0199(8) -0.0034(7) -0.0086(7) 0.0010(7)
C11 0.0256(8) 0.0186(8) 0.0268(9) 0.0016(7) -0.0109(7) -0.0012(7)
C12 0.0195(8) 0.0180(8) 0.0239(8) 0.0007(6) -0.0076(6) -0.0050(6)
C13 0.0206(8) 0.0230(8) 0.0244(8) 0.0025(7) -0.0096(7) -0.0074(7)
C14 0.0203(8) 0.0215(8) 0.0261(9) 0.0011(7) -0.0073(7) -0.0069(7)
OW1 0.0403(8) 0.0436(8) 0.0358(8) -0.0165(7) -0.0177(6) 0.0116(6)
OW2 0.0345(7) 0.0307(7) 0.0338(7) 0.0123(6) -0.0144(6) -0.0069(6)
OW3 0.0389(8) 0.0386(8) 0.0292(7) -0.0145(6) -0.0115(6) -0.0036(6)
OW4 0.0392(8) 0.0295(7) 0.0255(7) 0.0071(6) -0.0057(6) -0.0014(5)
OW5 0.0881(15) 0.0622(12) 0.0629(12) -0.0295(10) 0.0275(10) -0.0355(10)
OW6 0.0414(9) 0.0520(10) 0.0866(13) -0.0007(8) -0.0021(9) -0.0370(9)

loop_
_atom_type_symbol
_atom_type_description
_atom_type_scat_dispersion_real
_atom_type_scat_dispersion_imag
_atom_type_scat_source
C C 0.0033 0.0016 'International Tables Vol C Tables 4.2.6.8 and 6.1.1.4'
H H 0.0000 0.0000 'International Tables Vol C Tables 4.2.6.8 and 6.1.1.4'
N N 0.0061 0.0033 'International Tables Vol C Tables 4.2.6.8 and 6.1.1.4'
O O 0.0106 0.0060 'International Tables Vol C Tables 4.2.6.8 and 6.1.1.4'
Ca Ca 0.2262 0.3064 'International Tables Vol C Tables 4.2.6.8 and 6.1.1.4'
Co Co 0.3494 0.9721 'International Tables Vol C Tables 4.2.6.8 and 6.1.1.4'

loop_
_geom_angle_atom_site_label_1
_geom_angle_atom_site_label_2
_geom_angle_atom_site_label_3
_geom_angle_site_symmetry_1
_geom_angle_site_symmetry_3
_geom_angle
N1 Co1 N2 . . 170.56(5)
N1 Co1 O5 . . 113.11(5)
N2 Co1 O5 . . 76.33(5)
N1 Co1 O3 . . 76.31(5)
N2 Co1 O3 . . 104.44(5)
O5 Co1 O3 . . 89.74(5)
N1 Co1 O1 . . 76.52(5)
N2 Co1 O1 . . 103.75(5)
O5 Co1 O1 . . 93.20(5)
O3 Co1 O1 . . 151.54(5)
N1 Co1 O7 . . 94.39(5)
N2 Co1 O7 . . 76.18(5)
O5 Co1 O7 . . 152.44(5)
O3 Co1 O7 . . 95.18(5)
O1 Co1 O7 . . 95.16(5)
O4 Ca1 OW4 1_545 . 116.69(5)
O4 Ca1 O8 1_545 . 92.96(5)
OW4 Ca1 O8 . . 84.24(5)
O4 Ca1 OW1 1_545 . 82.87(5)
OW4 Ca1 OW1 . . 160.32(5)
O8 Ca1 OW1 . . 97.60(5)
O4 Ca1 OW3 1_545 . 160.85(5)
OW4 Ca1 OW3 . . 80.10(5)
O8 Ca1 OW3 . . 98.14(5)
OW1 Ca1 OW3 . . 80.24(5)
O4 Ca1 OW2 1_545 . 78.31(5)
OW4 Ca1 OW2 . . 80.75(5)
O8 Ca1 OW2 . . 156.81(5)
OW1 Ca1 OW2 . . 102.49(5)
OW3 Ca1 OW2 . . 96.57(5)
C6 O1 Co1 . . 115.23(10)
C7 O3 Co1 . . 115.79(10)
C7 O4 Ca1 . 1_565 136.36(12)
C13 O5 Co1 . . 116.59(10)
C14 O7 Co1 . . 114.36(10)
C14 O8 Ca1 . . 144.69(12)
C5 N1 C1 . . 121.46(14)
C5 N1 Co1 . . 118.88(11)
C1 N1 Co1 . . 119.07(11)
C8 N2 C12 . . 121.24(14)
C8 N2 Co1 . . 119.12(11)
C12 N2 Co1 . . 119.49(11)
N1 C1 C2 . . 120.97(15)
N1 C1 C6 . . 112.71(14)
C2 C1 C6 . . 126.33(15)
C1 C2 C3 . . 117.92(15)
C1 C2 H2A . . 121.0
C3 C2 H2A . . 121.0
C4 C3 C2 . . 120.46(16)
C4 C3 H3A . . 119.8
C2 C3 H3A . . 119.8
C5 C4 C3 . . 118.16(16)
C5 C4 H4A . . 120.9
C3 C4 H4A . . 120.9
N1 C5 C4 . . 120.99(15)
N1 C5 C7 . . 112.31(14)
C4 C5 C7 . . 126.69(15)
O2 C6 O1 . . 125.55(15)
O2 C6 C1 . . 118.66(15)
O1 C6 C1 . . 115.77(14)
O4 C7 O3 . . 125.91(16)
O4 C7 C5 . . 118.68(16)
O3 C7 C5 . . 115.38(14)
N2 C8 C9 . . 120.75(15)
N2 C8 C13 . . 113.26(13)
C9 C8 C13 . . 126.00(14)
C10 C9 C8 . . 118.39(15)
C10 C9 H9A . . 120.8
C8 C9 H9A . . 120.8
C9 C10 C11 . . 120.17(15)
C9 C10 H10A . . 119.9
C11 C10 H10A . . 119.9
C12 C11 C10 . . 118.30(15)
C12 C11 H11A . . 120.8
C10 C11 H11A . . 120.8
N2 C12 C11 . . 121.15(15)
N2 C12 C14 . . 113.20(14)
C11 C12 C14 . . 125.58(14)
O6 C13 O5 . . 125.96(15)
O6 C13 C8 . . 119.55(15)
O5 C13 C8 . . 114.48(14)
O8 C14 O7 . . 126.01(15)
O8 C14 C12 . . 117.73(15)
O7 C14 C12 . . 116.25(14)
Ca1 OW1 HW1A . . 131.0(19)
Ca1 OW1 HW1B . . 123.2(19)
HW1A OW1 HW1B . . 104.7(15)
Ca1 OW2 HW2A . . 117(2)
Ca1 OW2 HW2B . . 118(2)
HW2A OW2 HW2B . . 104.6(15)
Ca1 OW3 HW3A . . 132.0(19)
Ca1 OW3 HW3B . . 118.4(19)
HW3A OW3 HW3B . . 108.0(15)
Ca1 OW4 HW4A . . 126.5(19)
Ca1 OW4 HW4B . . 128.2(18)
HW4A OW4 HW4B . . 105.2(15)
HW5B OW5 HW5A . . 103.9(15)
HW6A OW6 HW6B . . 105.7(15)

loop_
_geom_bond_atom_site_label_1
_geom_bond_atom_site_label_2
_geom_bond_site_symmetry_2
_geom_bond_distance
_geom_bond_publ_flag
Co1 N1 . 2.0172(13) y
Co1 N2 . 2.0199(13) y
Co1 O5 . 2.1466(12) y
Co1 O3 . 2.1469(13) y
Co1 O1 . 2.1643(12) y
Co1 O7 . 2.2018(12) y
Ca1 O4 1_545 2.3358(12) y
Ca1 OW4 . 2.3449(13) y
Ca1 O8 . 2.3458(12) y
Ca1 OW1 . 2.3476(13) y
Ca1 OW3 . 2.3719(13) y
Ca1 OW2 . 2.3727(12) y
O1 C6 . 1.268(2) ?
O2 C6 . 1.243(2) ?
O3 C7 . 1.266(2) ?
O4 C7 . 1.242(2) ?
O4 Ca1 1_565 2.3358(12) ?
O5 C13 . 1.274(2) ?
O6 C13 . 1.236(2) ?
O7 C14 . 1.258(2) ?
O8 C14 . 1.253(2) ?
N1 C5 . 1.334(2) ?
N1 C1 . 1.338(2) ?
N2 C8 . 1.338(2) ?
N2 C12 . 1.337(2) ?
C1 C2 . 1.387(2) ?
C1 C6 . 1.517(2) ?
C2 C3 . 1.392(3) ?
C2 H2A . 0.9300 ?
C3 C4 . 1.389(3) ?
C3 H3A . 0.9300 ?
C4 C5 . 1.384(2) ?
C4 H4A . 0.9300 ?
C5 C7 . 1.521(2) ?
C8 C9 . 1.390(2) ?
C8 C13 . 1.519(2) ?
C9 C10 . 1.386(2) ?
C9 H9A . 0.9300 ?
C10 C11 . 1.390(2) ?
C10 H10A . 0.9300 ?
C11 C12 . 1.382(2) ?
C11 H11A . 0.9300 ?
C12 C14 . 1.520(2) ?
OW1 HW1A . 0.844(10) ?
OW1 HW1B . 0.846(10) ?
OW2 HW2A . 0.849(10) ?
OW2 HW2B . 0.845(10) ?
OW3 HW3A . 0.838(10) ?
OW3 HW3B . 0.837(10) ?
OW4 HW4A . 0.840(10) ?
OW4 HW4B . 0.842(10) ?
OW5 HW5B . 0.854(10) ?
OW5 HW5A . 0.854(10) ?
OW6 HW6A . 0.843(10) ?
OW6 HW6B . 0.839(10) ?

loop_
_geom_hbond_atom_site_label_D
_geom_hbond_atom_site_label_H
_geom_hbond_atom_site_label_A
_geom_hbond_site_symmetry_A
_geom_hbond_distance_DH
_geom_hbond_distance_HA
_geom_hbond_distance_DA
_geom_hbond_angle_DHA
OW1 HW1A O2 1_655 0.840(10) 1.930(10) 2.769(2) 171(3)
OW1 HW1B O2 2_655 0.850(10) 2.060(10) 2.870(2) 161(3)
OW2 HW2A OW6 . 0.850(10) 2.000(10) 2.846(2) 175(3)
OW2 HW2B O5 1_645 0.850(10) 1.890(10) 2.730(2) 173(3)
OW3 HW3A O1 1_655 0.840(10) 1.990(10) 2.817(2) 172(3)
OW3 HW3B O6 2_656 0.840(10) 2.120(10) 2.923(2) 162(3)
OW4 HW4A O6 1_645 0.840(10) 2.020(10) 2.851(2) 172(3)
OW4 HW4B OW5 . 0.840(10) 1.900(10) 2.741(2) 173(3)
OW5 HW5A O8 2_646 0.850(10) 2.100(10) 2.946(2) 174(3)
OW5 HW5B O3 2_656 0.850(10) 2.08(2) 2.870(2) 153(3)
OW6 HW6A O7 1_545 0.840(10) 2.130(10) 2.945(2) 163(3)
OW6 HW6B O2 1_645 0.840(10) 2.340(10) 3.140(2) 160(3)
C2 H2A O7 2_655 0.93 2.56 3.448(2) 160
C10 H10A O3 2_656 0.93 2.55 3.246(2) 132
